data_7123973
loop_
_publ_author_name
'Fang, Qing-Yun'
'Jin, Hai-shan'
'Wang, Ru-Bing'
'Zhao, Li-Ming'

_publ_section_title
;
 DABCO-Mediated [3 + 3] Cycloaddition of Azomethine Imines with in Situ
 Generated Nitrile Oxides from Hydroximoyl Chlorides
;
_journal_name_full 'Chemical Communications'
_journal_paper_doi 10.1039/C9CC05367K
_journal_year 2019
_chemical_formula_moiety 'C17 H14 N4 O4'
_chemical_formula_sum 'C17 H14 N4 O4'
_chemical_formula_weight 338.32
_space_group_crystal_system orthorhombic
_space_group_IT_number 61
_space_group_name_Hall '-P 2ac 2ab'
_space_group_name_H-M_alt 'P b c a'
_symmetry_space_group_name_Hall '-P 2ac 2ab'
_symmetry_space_group_name_H-M 'P b c a'
_atom_sites_solution_hydrogens geom
_atom_sites_solution_primary dual
_audit_creation_date 2019-07-30
_audit_creation_method
;
Olex2 1.2
(compiled 2018.05.29 svn.r3508 for OlexSys, GUI svn.r5506)
;
_audit_update_record
;
2019-07-31 deposited with the CCDC.    2019-08-08 downloaded from the CCDC.
;
_cell_angle_alpha 90
_cell_angle_beta 90
_cell_angle_gamma 90
_cell_formula_units_Z 8
_cell_length_a 12.2898(13)
_cell_length_b 11.4074(13)
_cell_length_c 22.636(3)
_cell_measurement_reflns_used 1258
_cell_measurement_temperature 293(2)
_cell_measurement_theta_max 22.8620
_cell_measurement_theta_min 4.3310
_cell_volume 3173.4(6)
_computing_cell_refinement 'CrysAlisPro 1.171.38.41 (Rigaku OD, 2015)'
_computing_data_collection 'CrysAlisPro 1.171.38.41 (Rigaku OD, 2015)'
_computing_data_reduction 'CrysAlisPro 1.171.38.41 (Rigaku OD, 2015)'
_computing_molecular_graphics 'Olex2 (Dolomanov et al., 2009)'
_computing_publication_material 'Olex2 (Dolomanov et al., 2009)'
_computing_structure_refinement 'ShelXL (Sheldrick, 2015)'
_computing_structure_solution 'ShelXT (Sheldrick, 2015)'
_diffrn_ambient_temperature 293(2)
_diffrn_detector 'CCD plate'
_diffrn_detector_area_resol_mean 8.0606
_diffrn_detector_type Eos
_diffrn_measured_fraction_theta_full 0.998
_diffrn_measured_fraction_theta_max 0.988
_diffrn_measurement_details
;
List of Runs (angles in degrees, time in seconds):

  # Type    Start    End  Width  t~exp~   \w     \q     \k     \f   Frames
#--------------------------------------------------------------------------
  1  \w     36.00  88.00   1.00   10.00    --   15.49 178.00  60.00   52
  2  \w    -66.00  -1.00   1.00   10.00    --  -16.28 -57.00 120.00   65
  3  \w    -76.00 -33.00   1.00   10.00    --  -16.28 -38.00-180.00   43
;
_diffrn_measurement_device 'four-circle diffractometer'
_diffrn_measurement_device_type 'Xcalibur, Eos, Gemini'
_diffrn_measurement_method '\w scans'
_diffrn_orient_matrix_type 'CrysAlisPro convention (1999,Acta A55,543-557)'
_diffrn_orient_matrix_UB_11 -0.0206257000
_diffrn_orient_matrix_UB_12 -0.0492605000
_diffrn_orient_matrix_UB_13 0.0154327000
_diffrn_orient_matrix_UB_21 0.0064299000
_diffrn_orient_matrix_UB_22 -0.0348917000
_diffrn_orient_matrix_UB_23 -0.0257246000
_diffrn_orient_matrix_UB_31 0.0535409000
_diffrn_orient_matrix_UB_32 -0.0148183000
_diffrn_orient_matrix_UB_33 0.0090413000
_diffrn_radiation_monochromator graphite
_diffrn_radiation_probe x-ray
_diffrn_radiation_type MoK\a
_diffrn_radiation_wavelength 0.71073
_diffrn_reflns_av_R_equivalents 0.0849
_diffrn_reflns_av_unetI/netI 0.1300
_diffrn_reflns_Laue_measured_fraction_full 0.998
_diffrn_reflns_Laue_measured_fraction_max 0.988
_diffrn_reflns_limit_h_max 9
_diffrn_reflns_limit_h_min -15
_diffrn_reflns_limit_k_max 8
_diffrn_reflns_limit_k_min -14
_diffrn_reflns_limit_l_max 28
_diffrn_reflns_limit_l_min -17
_diffrn_reflns_number 9906
_diffrn_reflns_point_group_measured_fraction_full 0.998
_diffrn_reflns_point_group_measured_fraction_max 0.988
_diffrn_reflns_theta_full 25.242
_diffrn_reflns_theta_max 26.997
_diffrn_reflns_theta_min 3.572
_diffrn_source 'fine-focus sealed X-ray tube'
_diffrn_source_type 'Enhance (Mo) X-ray Source'
_exptl_absorpt_coefficient_mu 0.104
_exptl_absorpt_correction_T_max 1.00000
_exptl_absorpt_correction_T_min 0.04267
_exptl_absorpt_correction_type multi-scan
_exptl_absorpt_process_details
;
CrysAlisPro 1.171.38.41 (Rigaku Oxford Diffraction, 2015)
Empirical absorption correction using spherical harmonics,
 implemented in SCALE3 ABSPACK scaling algorithm.
;
_exptl_crystal_colour 'clear light yellow'
_exptl_crystal_colour_lustre clear
_exptl_crystal_colour_modifier light
_exptl_crystal_colour_primary yellow
_exptl_crystal_density_diffrn 1.416
_exptl_crystal_description block
_exptl_crystal_F_000 1408
_exptl_crystal_size_max 0.25
_exptl_crystal_size_mid 0.21
_exptl_crystal_size_min 0.12
_refine_diff_density_max 0.160
_refine_diff_density_min -0.210
_refine_diff_density_rms 0.041
_refine_ls_extinction_method none
_refine_ls_goodness_of_fit_ref 0.924
_refine_ls_hydrogen_treatment constr
_refine_ls_matrix_type full
_refine_ls_number_parameters 226
_refine_ls_number_reflns 3429
_refine_ls_number_restraints 12
_refine_ls_restrained_S_all 0.923
_refine_ls_R_factor_all 0.1541
_refine_ls_R_factor_gt 0.0578
_refine_ls_shift/su_max 0.000
_refine_ls_shift/su_mean 0.000
_refine_ls_structure_factor_coef Fsqd
_refine_ls_weighting_details 'w=1/[\s^2^(Fo^2^)+(0.0106P)^2^] where P=(Fo^2^+2Fc^2^)/3'
_refine_ls_weighting_scheme calc
_refine_ls_wR_factor_gt 0.0742
_refine_ls_wR_factor_ref 0.0984
_reflns_Friedel_coverage 0.000
_reflns_number_gt 1570
_reflns_number_total 3429
_reflns_threshold_expression 'I > 2\s(I)'
_cod_data_source_file c9cc05367k2.cif
_cod_data_source_block exp_7111
_cod_original_cell_volume 3173.5(6)
_cod_database_code 7123973
_shelx_shelxl_version_number 2017/1
_shelx_space_group_comment
;
The symmetry employed for this shelxl refinement is uniquely defined
by the following loop, which should always be used as a source of
symmetry information in preference to the above space-group names.
They are only intended as comments.
;
_shelx_estimated_absorpt_t_max 0.988
_shelx_estimated_absorpt_t_min 0.974
_reflns_odcompleteness_completeness 99.59
_reflns_odcompleteness_iscentric 1
_reflns_odcompleteness_theta 26.32
_olex2_refinement_description
;
1. Fixed Uiso
 At 1.2 times of:
  All C(H) groups, All C(H,H) groups
2. Uiso/Uaniso restraints and constraints
Uanis(C8) \\sim Ueq, Uanis(C9) \\sim Ueq: with sigma of 0.007 and sigma for
terminal atoms of 0.014
3.a Ternary CH refined with riding coordinates:
 C8(H8)
3.b Secondary CH2 refined with riding coordinates:
 C15(H15A,H15B), C16(H16A,H16B)
3.c Aromatic/amide H refined with riding coordinates:
 C3(H3), C5(H5), C2(H2), C6(H6), C14(H14), C12(H12), C13(H13), C10(H10),
 C11(H11)
;
_olex2_submission_special_instructions 'No special instructions were received'
_oxdiff_exptl_absorpt_empirical_details
;
Empirical correction (ABSPACK) includes:
- Absorption correction using spherical harmonics
- Frame scaling
;
_oxdiff_exptl_absorpt_empirical_full_max 10.235
_oxdiff_exptl_absorpt_empirical_full_min 0.431

loop_
_space_group_symop_operation_xyz
'x, y, z'
'-x+1/2, -y, z+1/2'
'-x, y+1/2, -z+1/2'
'x+1/2, -y+1/2, -z'
'-x, -y, -z'
'x-1/2, y, -z-1/2'
'x, -y-1/2, z-1/2'
'-x-1/2, y-1/2, z'

loop_
_atom_site_label
_atom_site_type_symbol
_atom_site_fract_x
_atom_site_fract_y
_atom_site_fract_z
_atom_site_U_iso_or_equiv
_atom_site_adp_type
_atom_site_occupancy
_atom_site_site_symmetry_order
_atom_site_calc_flag
_atom_site_refinement_flags_posn
_atom_site_refinement_flags_adp
O4 O 0.47662(13) 0.33729(15) 0.51876(9) 0.0494(5) Uani 1 1 d . .
O3 O 0.25880(16) 0.27250(16) 0.68275(9) 0.0546(6) Uani 1 1 d . .
N3 N 0.31268(16) 0.36962(18) 0.59838(11) 0.0410(6) Uani 1 1 d . .
N2 N 0.50004(17) 0.38438(18) 0.57478(11) 0.0454(6) Uani 1 1 d . .
N4 N 0.29189(16) 0.36381(18) 0.53538(10) 0.0431(6) Uani 1 1 d . .
N1 N 0.5299(2) 0.5675(2) 0.83976(13) 0.0540(7) Uani 1 1 d . .
O2 O 0.46779(19) 0.63616(18) 0.86335(10) 0.0769(8) Uani 1 1 d . .
O1 O 0.61396(18) 0.53180(19) 0.86330(10) 0.0776(7) Uani 1 1 d . .
C7 C 0.4211(2) 0.3930(2) 0.61218(13) 0.0347(7) Uani 1 1 d . .
C3 C 0.3811(2) 0.5195(2) 0.69895(13) 0.0394(7) Uani 1 1 d . .
H3 H 0.317533 0.544367 0.680469 0.047 Uiso 1 1 calc R .
C1 C 0.5023(2) 0.5240(2) 0.78014(13) 0.0409(7) Uani 1 1 d . .
C4 C 0.44752(19) 0.4376(2) 0.67150(13) 0.0358(7) Uani 1 1 d . .
C5 C 0.5415(2) 0.4000(2) 0.69954(13) 0.0432(8) Uani 1 1 d . .
H5 H 0.586376 0.345415 0.681187 0.052 Uiso 1 1 calc R .
C9 C 0.3572(2) 0.2534(2) 0.44910(13) 0.0389(7) Uani 1 1 d . U
C2 C 0.4088(2) 0.5642(2) 0.75342(13) 0.0432(7) Uani 1 1 d . .
H2 H 0.365340 0.620201 0.771749 0.052 Uiso 1 1 calc R .
C6 C 0.5687(2) 0.4428(2) 0.75423(14) 0.0443(8) Uani 1 1 d . .
H6 H 0.631292 0.417072 0.773328 0.053 Uiso 1 1 calc R .
C17 C 0.2467(2) 0.2936(2) 0.63091(14) 0.0450(8) Uani 1 1 d . .
C14 C 0.3673(2) 0.3388(2) 0.40633(15) 0.0460(8) Uani 1 1 d . .
H14 H 0.384295 0.415368 0.417065 0.055 Uiso 1 1 calc R .
C12 C 0.3259(2) 0.1990(3) 0.33078(14) 0.0542(8) Uani 1 1 d . .
H12 H 0.316210 0.180978 0.291067 0.065 Uiso 1 1 calc R .
C8 C 0.3723(2) 0.2803(2) 0.51351(13) 0.0461(8) Uani 1 1 d . U
H8 H 0.370769 0.208073 0.536943 0.055 Uiso 1 1 calc R .
C13 C 0.3524(2) 0.3108(3) 0.34788(14) 0.0523(8) Uani 1 1 d . .
H13 H 0.360321 0.368814 0.319331 0.063 Uiso 1 1 calc R .
C10 C 0.3300(2) 0.1406(2) 0.43227(15) 0.0560(9) Uani 1 1 d . .
H10 H 0.322513 0.082373 0.460721 0.067 Uiso 1 1 calc R .
C15 C 0.1769(2) 0.3207(3) 0.53334(14) 0.0560(9) Uani 1 1 d . .
H15A H 0.165129 0.272966 0.498475 0.067 Uiso 1 1 calc R .
H15B H 0.126538 0.386162 0.532481 0.067 Uiso 1 1 calc R .
C11 C 0.3141(2) 0.1141(3) 0.37345(15) 0.0588(9) Uani 1 1 d . .
H11 H 0.295127 0.038227 0.362541 0.071 Uiso 1 1 calc R .
C16 C 0.1607(2) 0.2484(3) 0.58904(14) 0.0602(9) Uani 1 1 d . .
H16A H 0.088424 0.260192 0.605171 0.072 Uiso 1 1 calc R .
H16B H 0.171088 0.165631 0.581086 0.072 Uiso 1 1 calc R .

loop_
_atom_site_aniso_label
_atom_site_aniso_U_11
_atom_site_aniso_U_22
_atom_site_aniso_U_33
_atom_site_aniso_U_23
_atom_site_aniso_U_13
_atom_site_aniso_U_12
O4 0.0336(10) 0.0768(14) 0.0379(14) -0.0080(11) 0.0001(10) -0.0053(9)
O3 0.0612(13) 0.0697(14) 0.0328(14) 0.0025(12) 0.0071(12) -0.0164(11)
N3 0.0346(13) 0.0607(15) 0.0276(16) -0.0024(12) 0.0007(12) -0.0070(11)
N2 0.0386(13) 0.0592(15) 0.0384(18) -0.0059(13) -0.0047(14) -0.0059(11)
N4 0.0345(12) 0.0629(15) 0.0320(17) -0.0017(13) 0.0013(13) -0.0034(11)
N1 0.0652(18) 0.0471(15) 0.050(2) -0.0029(15) -0.0096(17) -0.0026(13)
O2 0.1042(19) 0.0672(15) 0.0591(18) -0.0177(13) -0.0171(15) 0.0163(13)
O1 0.0718(15) 0.1045(18) 0.0566(18) -0.0097(14) -0.0284(15) 0.0113(13)
C7 0.0293(14) 0.0408(15) 0.0340(19) 0.0024(14) -0.0060(15) -0.0039(12)
C3 0.0375(14) 0.0407(15) 0.040(2) 0.0066(14) -0.0047(15) 0.0051(12)
C1 0.0462(16) 0.0439(15) 0.033(2) -0.0020(15) -0.0062(16) -0.0063(14)
C4 0.0311(14) 0.0383(15) 0.038(2) 0.0056(14) -0.0049(15) -0.0063(12)
C5 0.0380(16) 0.0460(17) 0.046(2) -0.0016(15) -0.0022(16) 0.0043(13)
C9 0.0379(15) 0.0504(17) 0.0283(19) -0.0025(15) 0.0022(14) 0.0020(13)
C2 0.0483(16) 0.0436(16) 0.038(2) -0.0020(15) -0.0016(17) 0.0033(13)
C6 0.0389(15) 0.0512(17) 0.043(2) 0.0037(16) -0.0113(16) 0.0011(13)
C17 0.0420(17) 0.0524(19) 0.041(2) -0.0027(17) 0.0066(17) -0.0082(14)
C14 0.0458(17) 0.0455(17) 0.047(2) -0.0038(17) 0.0044(16) -0.0075(13)
C12 0.0557(19) 0.072(2) 0.035(2) -0.0101(19) -0.0025(17) 0.0014(16)
C8 0.0423(16) 0.0512(17) 0.045(2) -0.0017(16) -0.0050(16) -0.0009(13)
C13 0.0546(19) 0.059(2) 0.043(2) 0.0099(18) 0.0078(18) 0.0006(15)
C10 0.079(2) 0.0523(19) 0.037(2) 0.0073(17) 0.0004(19) -0.0050(16)
C15 0.0344(16) 0.084(2) 0.049(2) -0.0050(19) -0.0027(17) -0.0123(14)
C11 0.077(2) 0.054(2) 0.045(3) -0.0096(18) 0.001(2) -0.0051(17)
C16 0.0470(17) 0.089(2) 0.044(2) -0.0031(19) 0.0023(17) -0.0277(17)

loop_
_atom_type_symbol
_atom_type_description
_atom_type_scat_dispersion_real
_atom_type_scat_dispersion_imag
_atom_type_scat_source
C C 0.0033 0.0016 'International Tables Vol C Tables 4.2.6.8 and 6.1.1.4'
H H 0.0000 0.0000 'International Tables Vol C Tables 4.2.6.8 and 6.1.1.4'
N N 0.0061 0.0033 'International Tables Vol C Tables 4.2.6.8 and 6.1.1.4'
O O 0.0106 0.0060 'International Tables Vol C Tables 4.2.6.8 and 6.1.1.4'

loop_
_geom_angle_atom_site_label_1
_geom_angle_atom_site_label_2
_geom_angle_atom_site_label_3
_geom_angle
N2 O4 C8 115.4(2)
C7 N3 N4 113.4(2)
C7 N3 C17 123.7(2)
C17 N3 N4 112.8(2)
C7 N2 O4 117.8(2)
N3 N4 C8 104.1(2)
N3 N4 C15 102.2(2)
C8 N4 C15 114.5(2)
O2 N1 O1 123.3(3)
O2 N1 C1 118.3(3)
O1 N1 C1 118.4(3)
N3 C7 C4 118.8(2)
N2 C7 N3 123.8(3)
N2 C7 C4 117.3(2)
C4 C3 H3 119.8
C2 C3 H3 119.8
C2 C3 C4 120.3(3)
C2 C1 N1 118.7(3)
C6 C1 N1 118.9(3)
C6 C1 C2 122.4(3)
C3 C4 C7 120.8(2)
C5 C4 C7 119.6(2)
C5 C4 C3 119.6(3)
C4 C5 H5 119.8
C6 C5 C4 120.4(3)
C6 C5 H5 119.8
C14 C9 C8 121.8(3)
C14 C9 C10 119.1(3)
C10 C9 C8 119.2(3)
C3 C2 C1 118.4(3)
C3 C2 H2 120.8
C1 C2 H2 120.8
C1 C6 C5 118.9(3)
C1 C6 H6 120.6
C5 C6 H6 120.6
O3 C17 N3 124.4(3)
O3 C17 C16 128.9(3)
N3 C17 C16 106.7(3)
C9 C14 H14 120.0
C13 C14 C9 120.0(3)
C13 C14 H14 120.0
C13 C12 H12 120.6
C13 C12 C11 118.8(3)
C11 C12 H12 120.6
O4 C8 N4 106.2(2)
O4 C8 C9 106.4(2)
O4 C8 H8 110.6
N4 C8 C9 112.3(2)
N4 C8 H8 110.6
C9 C8 H8 110.6
C14 C13 H13 119.3
C12 C13 C14 121.3(3)
C12 C13 H13 119.3
C9 C10 H10 119.9
C11 C10 C9 120.3(3)
C11 C10 H10 119.9
N4 C15 H15A 110.5
N4 C15 H15B 110.5
N4 C15 C16 106.0(2)
H15A C15 H15B 108.7
C16 C15 H15A 110.5
C16 C15 H15B 110.5
C12 C11 C10 120.6(3)
C12 C11 H11 119.7
C10 C11 H11 119.7
C17 C16 C15 104.1(2)
C17 C16 H16A 110.9
C17 C16 H16B 110.9
C15 C16 H16A 110.9
C15 C16 H16B 110.9
H16A C16 H16B 109.0

loop_
_geom_bond_atom_site_label_1
_geom_bond_atom_site_label_2
_geom_bond_distance
O4 N2 1.407(3)
O4 C8 1.442(3)
O3 C17 1.207(3)
N3 N4 1.450(3)
N3 C7 1.394(3)
N3 C17 1.397(3)
N2 C7 1.292(3)
N4 C8 1.460(3)
N4 C15 1.497(3)
N1 O2 1.217(3)
N1 O1 1.232(3)
N1 C1 1.477(4)
C7 C4 1.472(4)
C3 H3 0.9300
C3 C4 1.388(3)
C3 C2 1.377(3)
C1 C2 1.378(3)
C1 C6 1.366(3)
C4 C5 1.386(3)
C5 H5 0.9300
C5 C6 1.372(4)
C9 C14 1.379(3)
C9 C8 1.501(4)
C9 C10 1.383(3)
C2 H2 0.9300
C6 H6 0.9300
C17 C16 1.510(4)
C14 H14 0.9300
C14 C13 1.373(4)
C12 H12 0.9300
C12 C13 1.372(3)
C12 C11 1.375(4)
C8 H8 0.9800
C13 H13 0.9300
C10 H10 0.9300
C10 C11 1.379(4)
C15 H15A 0.9700
C15 H15B 0.9700
C15 C16 1.520(4)
C11 H11 0.9300
C16 H16A 0.9700
C16 H16B 0.9700
